data_7114509
loop_
_publ_author_name
'Hu, Jiaxin'
'Barbour, Leonard J.'
'Gokel, George W.'

_publ_section_title
;
 ??-Donor, ??-donor, and anion competition in ??-complexation of alkali
 metal cations
;
_journal_issue 17
_journal_name_full 'Chemical Communications'
_journal_page_first 1808
_journal_paper_doi 10.1039/b204338f
_journal_year 2002
_chemical_formula_sum 'C44 H49 B Cl4 K N O5'
_chemical_formula_weight 863.55
_chemical_name_systematic
;
N-2-Phenylethylaza-18-crown-6.potassium tetra(4-chlorophenyl)borate
;
_space_group_IT_number 14
_symmetry_space_group_name_Hall '-P 2yn'
_symmetry_space_group_name_H-M 'P 1 21/n 1'
_atom_sites_solution_hydrogens geom
_atom_sites_solution_primary direct
_atom_sites_solution_secondary difmap
_audit_creation_method SHELXL-97
_cell_angle_alpha 90.00
_cell_angle_beta 91.629(2)
_cell_angle_gamma 90.00
_cell_formula_units_Z 4
_cell_length_a 16.0216(17)
_cell_length_b 13.3313(14)
_cell_length_c 20.516(2)
_cell_measurement_temperature 173(2)
_cell_volume 4380.2(8)
_computing_structure_refinement 'SHELXL-97 (Sheldrick, 1997)'
_computing_structure_solution 'SHELXS-97 (Sheldrick, 1990)'
_diffrn_ambient_temperature 173(2)
_diffrn_measured_fraction_theta_full 0.998
_diffrn_measured_fraction_theta_max 0.998
_diffrn_radiation_monochromator graphite
_diffrn_radiation_source 'fine-focus sealed tube'
_diffrn_radiation_type MoK\a
_diffrn_radiation_wavelength 0.71073
_diffrn_reflns_av_R_equivalents 0.0602
_diffrn_reflns_av_sigmaI/netI 0.0849
_diffrn_reflns_limit_h_max 20
_diffrn_reflns_limit_h_min -19
_diffrn_reflns_limit_k_max 15
_diffrn_reflns_limit_k_min -17
_diffrn_reflns_limit_l_max 26
_diffrn_reflns_limit_l_min -16
_diffrn_reflns_number 27030
_diffrn_reflns_theta_full 27.10
_diffrn_reflns_theta_max 27.10
_diffrn_reflns_theta_min 1.59
_exptl_absorpt_coefficient_mu 0.410
_exptl_absorpt_correction_T_max 0.9045
_exptl_absorpt_correction_T_min 0.8699
_exptl_crystal_density_diffrn 1.310
_exptl_crystal_density_method 'not measured'
_exptl_crystal_F_000 1808
_exptl_crystal_size_max 0.35
_exptl_crystal_size_mid 0.35
_exptl_crystal_size_min 0.25
_refine_diff_density_max 0.379
_refine_diff_density_min -0.285
_refine_diff_density_rms 0.057
_refine_ls_extinction_method none
_refine_ls_goodness_of_fit_ref 0.981
_refine_ls_hydrogen_treatment mixed
_refine_ls_matrix_type full
_refine_ls_number_parameters 505
_refine_ls_number_reflns 9632
_refine_ls_number_restraints 0
_refine_ls_restrained_S_all 0.981
_refine_ls_R_factor_all 0.1137
_refine_ls_R_factor_gt 0.0437
_refine_ls_shift/su_max 0.001
_refine_ls_shift/su_mean 0.000
_refine_ls_structure_factor_coef Fsqd
_refine_ls_weighting_details 'calc w=1/[\s^2^(Fo^2^)+(0.0359P)^2^+0.8439P] where P=(Fo^2^+2Fc^2^)/3'
_refine_ls_weighting_scheme calc
_refine_ls_wR_factor_gt 0.0833
_refine_ls_wR_factor_ref 0.1066
_reflns_number_gt 5270
_reflns_number_total 9632
_reflns_threshold_expression >2sigma(I)
_cod_data_source_file b204338f.txt
_cod_data_source_block e:\_georg~1\jxh\jx0fc4~1\sad
_cod_original_cell_volume 4380.1(8)
_cod_database_code 7114509

loop_
_symmetry_equiv_pos_as_xyz
'x, y, z'
'-x+1/2, y+1/2, -z+1/2'
'-x, -y, -z'
'x-1/2, -y-1/2, z-1/2'

loop_
_atom_site_label
_atom_site_type_symbol
_atom_site_fract_x
_atom_site_fract_y
_atom_site_fract_z
_atom_site_U_iso_or_equiv
_atom_site_adp_type
_atom_site_occupancy
_atom_site_symmetry_multiplicity
_atom_site_calc_flag
_atom_site_refinement_flags
K1 K 0.22888(3) 0.34181(4) 0.07277(3) 0.02990(14) Uani 1 1 d .
Cl2 Cl 0.17681(4) 0.53858(5) -0.01565(3) 0.04158(18) Uani 1 1 d .
Cl3 Cl 0.52445(5) 0.04800(5) -0.16569(4) 0.0533(2) Uani 1 1 d .
Cl4 Cl 0.58894(5) 0.75932(5) -0.38571(4) 0.0515(2) Uani 1 1 d .
Cl1 Cl 0.14341(6) 0.35499(8) -0.52628(4) 0.0822(3) Uani 1 1 d .
O2 O 0.05688(11) 0.34161(13) 0.09306(8) 0.0379(4) Uani 1 1 d .
O3 O 0.32732(10) 0.49575(12) 0.12007(8) 0.0361(4) Uani 1 1 d .
O4 O 0.15408(10) 0.50401(13) 0.13574(8) 0.0339(4) Uani 1 1 d .
O5 O 0.12456(11) 0.21895(13) -0.00504(8) 0.0390(5) Uani 1 1 d .
O6 O 0.29497(11) 0.22346(13) -0.01879(8) 0.0412(5) Uani 1 1 d .
N7 N 0.41598(13) 0.33285(15) 0.05790(10) 0.0338(5) Uani 1 1 d .
C8 C 0.42003(15) 0.52120(18) -0.29748(11) 0.0297(6) Uani 1 1 d .
C9 C 0.40272(15) 0.33161(18) -0.24933(11) 0.0294(6) Uani 1 1 d .
C10 C 0.47759(17) 0.15653(19) -0.19828(12) 0.0336(6) Uani 1 1 d .
B11 B 0.35452(18) 0.4355(2) -0.27286(14) 0.0303(7) Uani 1 1 d .
C12 C 0.22462(16) 0.51360(19) -0.08979(11) 0.0317(6) Uani 1 1 d .
C13 C 0.52432(17) 0.6685(2) -0.35201(12) 0.0358(6) Uani 1 1 d .
C14 C 0.35790(17) 0.22227(19) 0.17505(12) 0.0363(7) Uani 1 1 d .
C15 C 0.16771(18) 0.1309(2) -0.02353(13) 0.0432(7) Uani 1 1 d .
H15A H 0.1309 0.0888 -0.0518 0.052 Uiso 1 1 calc R
H15B H 0.1838 0.0915 0.0158 0.052 Uiso 1 1 calc R
C16 C 0.30350(15) 0.46977(18) -0.20775(11) 0.0291(6) Uani 1 1 d .
C17 C 0.24375(18) 0.1595(2) -0.05932(13) 0.0435(7) Uani 1 1 d .
H17A H 0.2754 0.0985 -0.0709 0.052 Uiso 1 1 calc R
H17B H 0.2275 0.1949 -0.1001 0.052 Uiso 1 1 calc R
C18 C 0.04784(17) 0.1981(2) 0.02532(13) 0.0414(7) Uani 1 1 d .
H18A H 0.0582 0.1576 0.0652 0.050 Uiso 1 1 calc R
H18B H 0.0106 0.1596 -0.0048 0.050 Uiso 1 1 calc R
C19 C 0.39602(17) 0.62172(19) -0.30417(12) 0.0339(6) Uani 1 1 d .
H19 H 0.3422 0.6407 -0.2902 0.041 Uiso 1 1 calc R
C20 C 0.47180(16) 0.33381(19) -0.20620(12) 0.0338(6) Uani 1 1 d .
H20 H 0.4940 0.3973 -0.1938 0.041 Uiso 1 1 calc R
C21 C 0.28587(16) 0.5766(2) -0.11139(12) 0.0356(6) Uani 1 1 d .
H21 H 0.3013 0.6349 -0.0873 0.043 Uiso 1 1 calc R
C22 C 0.32008(18) 0.2898(2) 0.21639(12) 0.0404(7) Uani 1 1 d .
H22 H 0.3523 0.3425 0.2354 0.048 Uiso 1 1 calc R
C23 C 0.49936(17) 0.4999(2) -0.32014(13) 0.0389(7) Uani 1 1 d .
H23 H 0.5192 0.4329 -0.3166 0.047 Uiso 1 1 calc R
C24 C 0.21203(16) 0.55236(19) 0.17931(12) 0.0357(6) Uani 1 1 d .
H24A H 0.2299 0.5057 0.2145 0.043 Uiso 1 1 calc R
H24B H 0.1857 0.6116 0.1993 0.043 Uiso 1 1 calc R
C25 C 0.28578(16) 0.58408(19) 0.14103(12) 0.0363(7) Uani 1 1 d .
H25A H 0.2672 0.6245 0.1028 0.044 Uiso 1 1 calc R
H25B H 0.3241 0.6254 0.1685 0.044 Uiso 1 1 calc R
C26 C 0.40992(18) 0.1487(2) -0.24024(13) 0.0410(7) Uani 1 1 d .
H26 H 0.3882 0.0847 -0.2520 0.049 Uiso 1 1 calc R
C27 C 0.39338(15) 0.51555(19) 0.07697(13) 0.0349(6) Uani 1 1 d .
H27A H 0.4226 0.5782 0.0899 0.042 Uiso 1 1 calc R
H27B H 0.3709 0.5236 0.0318 0.042 Uiso 1 1 calc R
C28 C 0.20097(19) 0.3743(2) -0.45319(13) 0.0449(7) Uani 1 1 d .
C29 C 0.50959(16) 0.24861(19) -0.18058(12) 0.0342(6) Uani 1 1 d .
H29 H 0.5566 0.2536 -0.1514 0.041 Uiso 1 1 calc R
C30 C 0.45281(16) 0.4283(2) 0.08071(14) 0.0418(7) Uani 1 1 d .
H30A H 0.5018 0.4437 0.0542 0.050 Uiso 1 1 calc R
H30B H 0.4729 0.4201 0.1265 0.050 Uiso 1 1 calc R
C31 C 0.07778(16) 0.4785(2) 0.16515(13) 0.0396(7) Uani 1 1 d .
H31A H 0.0518 0.5392 0.1837 0.048 Uiso 1 1 calc R
H31B H 0.0881 0.4297 0.2008 0.048 Uiso 1 1 calc R
C32 C 0.20077(16) 0.4294(2) -0.12523(13) 0.0378(7) Uani 1 1 d .
H32 H 0.1579 0.3864 -0.1104 0.045 Uiso 1 1 calc R
C33 C 0.37352(17) 0.23538(19) -0.26544(12) 0.0364(7) Uani 1 1 d .
H33 H 0.3269 0.2292 -0.2948 0.044 Uiso 1 1 calc R
C34 C 0.29342(16) 0.41207(18) -0.33686(12) 0.0303(6) Uani 1 1 d .
C35 C 0.20783(16) 0.4263(2) -0.34208(13) 0.0368(7) Uani 1 1 d .
H35 H 0.1797 0.4495 -0.3048 0.044 Uiso 1 1 calc R
C36 C 0.37474(18) 0.2393(2) -0.04511(14) 0.0482(8) Uani 1 1 d .
H36A H 0.3688 0.2494 -0.0928 0.058 Uiso 1 1 calc R
H36B H 0.4101 0.1794 -0.0372 0.058 Uiso 1 1 calc R
C37 C 0.44667(17) 0.6949(2) -0.33007(12) 0.0371(7) Uani 1 1 d .
H37 H 0.4282 0.7625 -0.3327 0.044 Uiso 1 1 calc R
C38 C 0.16082(18) 0.4085(2) -0.39900(14) 0.0443(7) Uani 1 1 d .
H38 H 0.1022 0.4196 -0.4004 0.053 Uiso 1 1 calc R
C39 C 0.2254(2) 0.1382(2) 0.16268(14) 0.0510(8) Uani 1 1 d .
H39 H 0.1929 0.0853 0.1441 0.061 Uiso 1 1 calc R
C40 C 0.24090(17) 0.4092(2) -0.18281(12) 0.0388(7) Uani 1 1 d .
H40 H 0.2249 0.3509 -0.2066 0.047 Uiso 1 1 calc R
C41 C 0.28552(19) 0.3582(2) -0.45138(13) 0.0456(7) Uani 1 1 d .
H41 H 0.3129 0.3346 -0.4889 0.055 Uiso 1 1 calc R
C42 C 0.33029(18) 0.3769(2) -0.39404(13) 0.0396(7) Uani 1 1 d .
H42 H 0.3888 0.3655 -0.3932 0.048 Uiso 1 1 calc R
C43 C 0.41642(18) 0.3307(2) -0.01390(13) 0.0492(8) Uani 1 1 d .
H43A H 0.4751 0.3335 -0.0278 0.059 Uiso 1 1 calc R
H43B H 0.3879 0.3917 -0.0307 0.059 Uiso 1 1 calc R
C44 C 0.44933(17) 0.2337(2) 0.15885(14) 0.0450(7) Uani 1 1 d .
H44A H 0.4800 0.1732 0.1739 0.054 Uiso 1 1 calc R
H44B H 0.4728 0.2919 0.1831 0.054 Uiso 1 1 calc R
C45 C 0.00773(17) 0.2952(2) 0.04251(13) 0.0414(7) Uani 1 1 d .
H45A H 0.0043 0.3395 0.0038 0.050 Uiso 1 1 calc R
H45B H -0.0496 0.2831 0.0575 0.050 Uiso 1 1 calc R
C46 C 0.02147(16) 0.4340(2) 0.11405(13) 0.0381(7) Uani 1 1 d .
H46A H -0.0344 0.4218 0.1319 0.046 Uiso 1 1 calc R
H46B H 0.0151 0.4806 0.0767 0.046 Uiso 1 1 calc R
C47 C 0.30977(19) 0.1454(2) 0.14860(13) 0.0433(7) Uani 1 1 d .
H47 H 0.3343 0.0974 0.1208 0.052 Uiso 1 1 calc R
C48 C 0.32477(16) 0.55342(19) -0.16917(12) 0.0335(6) Uani 1 1 d .
H48 H 0.3680 0.5964 -0.1833 0.040 Uiso 1 1 calc R
C49 C 0.46337(18) 0.2486(2) 0.08636(15) 0.0509(8) Uani 1 1 d .
H49A H 0.5236 0.2601 0.0799 0.061 Uiso 1 1 calc R
H49B H 0.4473 0.1864 0.0628 0.061 Uiso 1 1 calc R
C50 C 0.55095(17) 0.5713(2) -0.34758(13) 0.0429(7) Uani 1 1 d .
H50 H 0.6041 0.5528 -0.3631 0.051 Uiso 1 1 calc R
C51 C 0.2365(2) 0.2818(2) 0.23051(14) 0.0487(8) Uani 1 1 d .
H51 H 0.2120 0.3285 0.2593 0.058 Uiso 1 1 calc R
C52 C 0.1886(2) 0.2064(3) 0.20299(15) 0.0528(8) Uani 1 1 d .
H52 H 0.1309 0.2015 0.2118 0.063 Uiso 1 1 calc R

loop_
_atom_site_aniso_label
_atom_site_aniso_U_11
_atom_site_aniso_U_22
_atom_site_aniso_U_33
_atom_site_aniso_U_23
_atom_site_aniso_U_13
_atom_site_aniso_U_12
K1 0.0309(3) 0.0297(3) 0.0291(3) -0.0028(2) 0.0005(2) -0.0004(3)
Cl2 0.0434(4) 0.0527(4) 0.0288(4) -0.0020(3) 0.0050(3) 0.0082(3)
Cl3 0.0757(6) 0.0375(4) 0.0465(4) 0.0098(3) 0.0001(4) 0.0143(4)
Cl4 0.0561(5) 0.0478(5) 0.0502(5) 0.0125(4) -0.0076(4) -0.0207(4)
Cl1 0.0703(6) 0.1329(9) 0.0422(5) -0.0082(5) -0.0189(4) -0.0225(6)
O2 0.0330(10) 0.0419(11) 0.0388(11) -0.0021(9) -0.0018(8) -0.0022(9)
O3 0.0372(11) 0.0289(10) 0.0427(11) -0.0029(8) 0.0105(9) -0.0011(8)
O4 0.0336(10) 0.0393(11) 0.0291(10) -0.0083(8) 0.0054(8) -0.0033(8)
O5 0.0418(12) 0.0321(11) 0.0430(11) -0.0049(9) -0.0003(9) -0.0046(9)
O6 0.0416(12) 0.0463(12) 0.0358(11) -0.0142(9) 0.0041(9) -0.0017(9)
N7 0.0329(12) 0.0335(13) 0.0354(13) -0.0006(10) 0.0037(10) 0.0034(10)
C8 0.0330(15) 0.0312(15) 0.0247(14) -0.0027(11) -0.0036(11) 0.0000(12)
C9 0.0315(14) 0.0302(15) 0.0267(14) 0.0007(11) 0.0059(11) -0.0005(12)
C10 0.0432(16) 0.0290(15) 0.0290(14) 0.0047(12) 0.0079(13) 0.0048(13)
B11 0.0335(17) 0.0273(16) 0.0302(17) -0.0006(13) 0.0014(13) 0.0024(13)
C12 0.0325(15) 0.0387(16) 0.0238(14) 0.0003(12) -0.0012(11) 0.0079(13)
C13 0.0409(17) 0.0360(16) 0.0301(15) 0.0027(12) -0.0058(12) -0.0086(13)
C14 0.0412(17) 0.0331(16) 0.0340(16) 0.0112(13) -0.0096(13) 0.0002(13)
C15 0.059(2) 0.0303(16) 0.0394(17) -0.0059(13) -0.0063(15) -0.0019(14)
C16 0.0290(14) 0.0289(14) 0.0293(14) 0.0017(11) -0.0020(11) 0.0044(12)
C17 0.0553(19) 0.0369(16) 0.0381(16) -0.0137(13) -0.0038(14) 0.0008(15)
C18 0.0395(17) 0.0396(17) 0.0445(18) 0.0013(14) -0.0070(14) -0.0125(14)
C19 0.0363(16) 0.0353(16) 0.0298(15) 0.0020(12) -0.0025(12) 0.0045(13)
C20 0.0379(16) 0.0255(14) 0.0379(16) -0.0006(12) 0.0007(12) -0.0035(12)
C21 0.0409(16) 0.0363(16) 0.0295(15) -0.0053(12) -0.0021(13) -0.0028(13)
C22 0.0501(19) 0.0380(17) 0.0325(16) 0.0100(13) -0.0095(14) -0.0018(14)
C23 0.0428(17) 0.0278(15) 0.0465(18) 0.0015(13) 0.0064(14) 0.0040(13)
C24 0.0427(17) 0.0350(16) 0.0294(15) -0.0082(12) -0.0009(13) 0.0034(13)
C25 0.0395(16) 0.0315(15) 0.0376(16) -0.0108(12) -0.0015(13) -0.0023(13)
C26 0.0569(19) 0.0277(15) 0.0385(16) -0.0029(13) -0.0007(14) -0.0032(14)
C27 0.0320(15) 0.0317(15) 0.0411(16) -0.0004(12) 0.0027(13) -0.0052(12)
C28 0.050(2) 0.0510(19) 0.0327(17) -0.0002(14) -0.0094(14) -0.0115(15)
C29 0.0343(15) 0.0370(16) 0.0313(15) 0.0035(12) 0.0016(12) -0.0010(13)
C30 0.0309(16) 0.0474(18) 0.0470(18) 0.0015(14) 0.0014(13) -0.0048(14)
C31 0.0348(16) 0.0480(18) 0.0366(16) -0.0022(13) 0.0106(13) 0.0038(14)
C32 0.0361(16) 0.0407(17) 0.0370(16) -0.0026(13) 0.0079(13) -0.0045(13)
C33 0.0425(17) 0.0331(16) 0.0336(16) -0.0009(12) -0.0013(13) -0.0021(13)
C34 0.0344(15) 0.0256(14) 0.0310(15) 0.0007(11) 0.0039(12) -0.0021(12)
C35 0.0357(16) 0.0413(16) 0.0338(16) -0.0042(13) 0.0051(13) -0.0027(13)
C36 0.0458(19) 0.055(2) 0.0441(18) -0.0114(15) 0.0101(15) 0.0028(16)
C37 0.0466(18) 0.0259(14) 0.0380(16) 0.0041(12) -0.0112(14) 0.0012(13)
C38 0.0325(16) 0.0532(19) 0.0468(19) 0.0006(15) -0.0031(14) -0.0097(14)
C39 0.056(2) 0.054(2) 0.0424(18) 0.0185(15) -0.0124(16) -0.0222(17)
C40 0.0507(18) 0.0307(15) 0.0351(16) -0.0054(12) 0.0044(14) -0.0036(14)
C41 0.053(2) 0.0517(19) 0.0323(16) -0.0027(14) 0.0011(14) 0.0010(16)
C42 0.0385(17) 0.0447(17) 0.0356(16) -0.0036(13) -0.0003(13) 0.0045(14)
C43 0.0379(17) 0.065(2) 0.0454(19) -0.0028(16) 0.0104(14) -0.0051(16)
C44 0.0387(17) 0.0400(17) 0.056(2) 0.0108(14) -0.0085(14) 0.0056(14)
C45 0.0299(15) 0.0450(18) 0.0489(18) 0.0021(14) -0.0077(13) -0.0078(14)
C46 0.0276(15) 0.0464(18) 0.0406(17) 0.0011(13) 0.0082(13) 0.0029(13)
C47 0.054(2) 0.0355(17) 0.0399(17) 0.0105(13) -0.0045(14) -0.0007(15)
C48 0.0350(15) 0.0350(16) 0.0304(15) 0.0013(12) -0.0021(12) -0.0002(12)
C49 0.0393(18) 0.0501(19) 0.064(2) 0.0056(16) 0.0081(15) 0.0058(15)
C50 0.0372(17) 0.0400(18) 0.0519(19) 0.0033(14) 0.0101(14) 0.0013(14)
C51 0.057(2) 0.054(2) 0.0351(17) 0.0141(15) 0.0015(15) 0.0064(17)
C52 0.0441(19) 0.072(2) 0.0423(19) 0.0265(17) -0.0001(15) -0.0060(18)

loop_
_atom_type_symbol
_atom_type_description
_atom_type_scat_dispersion_real
_atom_type_scat_dispersion_imag
_atom_type_scat_source
C C 0.0033 0.0016 'International Tables Vol C Tables 4.2.6.8 and 6.1.1.4'
H H 0.0000 0.0000 'International Tables Vol C Tables 4.2.6.8 and 6.1.1.4'
B B 0.0013 0.0007 'International Tables Vol C Tables 4.2.6.8 and 6.1.1.4'
N N 0.0061 0.0033 'International Tables Vol C Tables 4.2.6.8 and 6.1.1.4'
O O 0.0106 0.0060 'International Tables Vol C Tables 4.2.6.8 and 6.1.1.4'
Cl Cl 0.1484 0.1585 'International Tables Vol C Tables 4.2.6.8 and 6.1.1.4'
K K 0.2009 0.2494 'International Tables Vol C Tables 4.2.6.8 and 6.1.1.4'

loop_
_geom_angle_atom_site_label_1
_geom_angle_atom_site_label_2
_geom_angle_atom_site_label_3
_geom_angle
O6 K1 O3 116.79(5)
O6 K1 O2 120.76(6)
O3 K1 O2 120.39(5)
O6 K1 O4 162.64(6)
O3 K1 O4 60.67(5)
O2 K1 O4 59.79(5)
O6 K1 O5 60.05(5)
O3 K1 O5 164.43(5)
O2 K1 O5 60.72(5)
O4 K1 O5 117.17(5)
O6 K1 N7 59.73(6)
O3 K1 N7 60.30(5)
O2 K1 N7 176.40(6)
O4 K1 N7 120.97(6)
O5 K1 N7 119.71(6)
O6 K1 Cl2 100.45(4)
O3 K1 Cl2 74.50(4)
O2 K1 Cl2 81.21(4)
O4 K1 Cl2 62.19(4)
O5 K1 Cl2 90.81(4)
N7 K1 Cl2 102.29(4)
C12 Cl2 K1 102.53(8)
C45 O2 C46 112.19(19)
C45 O2 K1 114.72(14)
C46 O2 K1 116.46(14)
C27 O3 C25 113.34(18)
C27 O3 K1 110.40(14)
C25 O3 K1 117.08(14)
C31 O4 C24 113.30(18)
C31 O4 K1 113.30(14)
C24 O4 K1 110.99(13)
C15 O5 C18 112.9(2)
C15 O5 K1 110.37(15)
C18 O5 K1 111.92(14)
C36 O6 C17 112.05(19)
C36 O6 K1 123.72(15)
C17 O6 K1 121.57(15)
C49 N7 C43 111.5(2)
C49 N7 C30 109.7(2)
C43 N7 C30 108.7(2)
C49 N7 K1 119.55(15)
C43 N7 K1 97.73(15)
C30 N7 K1 108.85(14)
C23 C8 C19 114.4(2)
C23 C8 B11 123.9(2)
C19 C8 B11 121.4(2)
C20 C9 C33 114.9(2)
C20 C9 B11 121.5(2)
C33 C9 B11 123.3(2)
C26 C10 C29 121.1(2)
C26 C10 Cl3 120.0(2)
C29 C10 Cl3 118.9(2)
C8 B11 C34 104.9(2)
C8 B11 C9 112.1(2)
C34 B11 C9 109.7(2)
C8 B11 C16 113.1(2)
C34 B11 C16 113.7(2)
C9 B11 C16 103.54(19)
C21 C12 C32 121.0(2)
C21 C12 Cl2 119.8(2)
C32 C12 Cl2 119.2(2)
C50 C13 C37 120.2(2)
C50 C13 Cl4 119.7(2)
C37 C13 Cl4 120.1(2)
C47 C14 C22 118.1(3)
C47 C14 C44 121.3(3)
C22 C14 C44 120.6(3)
O5 C15 C17 109.4(2)
C40 C16 C48 114.7(2)
C40 C16 B11 120.9(2)
C48 C16 B11 123.9(2)
O6 C17 C15 109.2(2)
O5 C18 C45 108.5(2)
C37 C19 C8 123.3(2)
C29 C20 C9 123.6(2)
C12 C21 C48 118.7(2)
C51 C22 C14 121.4(3)
C50 C23 C8 123.6(2)
O4 C24 C25 107.98(19)
O3 C25 C24 107.9(2)
C10 C26 C33 119.2(3)
O3 C27 C30 107.8(2)
C41 C28 C38 120.9(3)
C41 C28 Cl1 119.6(2)
C38 C28 Cl1 119.4(2)
C10 C29 C20 118.5(2)
N7 C30 C27 113.9(2)
O4 C31 C46 108.0(2)
C12 C32 C40 118.4(2)
C26 C33 C9 122.7(3)
C35 C34 C42 114.8(2)
C35 C34 B11 126.9(2)
C42 C34 B11 118.3(2)
C34 C35 C38 123.5(2)
O6 C36 C43 110.4(2)
C13 C37 C19 119.3(2)
C28 C38 C35 118.7(3)
C52 C39 C47 121.0(3)
C32 C40 C16 123.7(2)
C28 C41 C42 118.9(3)
C41 C42 C34 123.3(3)
N7 C43 C36 114.9(2)
C14 C44 C49 113.4(2)
O2 C45 C18 108.4(2)
O2 C46 C31 108.6(2)
C14 C47 C39 120.2(3)
C21 C48 C16 123.4(2)
N7 C49 C44 113.5(2)
C13 C50 C23 119.2(3)
C52 C51 C22 120.1(3)
C39 C52 C51 119.2(3)

loop_
_geom_bond_atom_site_label_1
_geom_bond_atom_site_label_2
_geom_bond_distance
K1 O6 2.6930(17)
K1 O3 2.7483(18)
K1 O2 2.7987(18)
K1 O4 2.8052(17)
K1 O5 2.8059(18)
K1 N7 3.024(2)
K1 Cl2 3.2836(9)
Cl2 C12 1.754(2)
Cl3 C10 1.754(3)
Cl4 C13 1.749(3)
Cl1 C28 1.757(3)
O2 C45 1.425(3)
O2 C46 1.428(3)
O3 C27 1.423(3)
O3 C25 1.425(3)
O4 C31 1.420(3)
O4 C24 1.424(3)
O5 C15 1.419(3)
O5 C18 1.421(3)
O6 C36 1.417(3)
O6 C17 1.433(3)
N7 C49 1.467(3)
N7 C43 1.474(3)
N7 C30 1.473(3)
C8 C23 1.395(3)
C8 C19 1.400(3)
C8 B11 1.641(4)
C9 C20 1.398(3)
C9 C33 1.402(3)
C9 B11 1.651(4)
C10 C26 1.369(4)
C10 C29 1.375(3)
B11 C34 1.645(4)
B11 C16 1.650(4)
C12 C21 1.375(3)
C12 C32 1.386(3)
C13 C50 1.366(4)
C13 C37 1.381(4)
C14 C47 1.384(4)
C14 C22 1.387(4)
C14 C44 1.519(4)
C15 C17 1.490(4)
C16 C40 1.396(3)
C16 C48 1.404(3)
C18 C45 1.492(4)
C19 C37 1.384(3)
C20 C29 1.384(3)
C21 C48 1.390(3)
C22 C51 1.383(4)
C23 C50 1.390(3)
C24 C25 1.498(3)
C26 C33 1.387(3)
C27 C30 1.504(4)
C28 C41 1.371(4)
C28 C38 1.378(4)
C31 C46 1.487(4)
C32 C40 1.387(3)
C34 C35 1.385(3)
C34 C42 1.409(3)
C35 C38 1.392(4)
C36 C43 1.522(4)
C39 C52 1.374(4)
C39 C47 1.393(4)
C41 C42 1.383(4)
C44 C49 1.523(4)
C51 C52 1.376(4)
